data_7116701
loop_
_publ_author_name
'Abe, Hideki'
'Itaya, Satoko'
'Sasaki, Kei'
'Kobayashi, Toyoharu'
'Ito, Hisanaka'

_publ_section_title
;
 Total synthesis of the proposed structure of a polyketide from
 Phialomyces macrosporus
;
_journal_coden_ASTM CHCOFS
_journal_issue 17
_journal_name_full
;
 Chemical Communications (Cambridge, United Kingdom)
;
_journal_page_first 3586
_journal_page_last 3589
_journal_paper_doi 10.1039/c5cc00129c
_journal_volume 51
_journal_year 2015
_chemical_formula_moiety 'C22 H36 O5 Si'
_chemical_formula_sum 'C22 H36 O5 Si'
_chemical_formula_weight 408.60
_space_group_IT_number 14
_symmetry_cell_setting monoclinic
_symmetry_space_group_name_Hall '-P 2yn'
_symmetry_space_group_name_H-M 'P 1 21/n 1'
_atom_sites_solution_hydrogens geom
_atom_sites_solution_primary direct
_atom_sites_solution_secondary difmap
_audit_creation_date 'Nobember 27 2014'
_audit_creation_method SHELXL-97
_audit_update_record
;
2014-12-17 deposited with the CCDC.
2015-01-22 downloaded from the CCDC.
;
_cell_angle_alpha 90.00
_cell_angle_beta 113.4880(10)
_cell_angle_gamma 90.00
_cell_formula_units_Z 4
_cell_length_a 14.8360(15)
_cell_length_b 9.2966(10)
_cell_length_c 18.3676(19)
_cell_measurement_reflns_used 3736
_cell_measurement_temperature 90
_cell_measurement_theta_max 27.53
_cell_measurement_theta_min 2.42
_cell_volume 2323.4(4)
_computing_cell_refinement 'APEX2 (Bruker AXS, 2006)'
_computing_data_collection 'APEX2 (Bruker AXS, 2006)'
_computing_data_reduction 'SAINT (Bruker AXS, 2004)'
_computing_molecular_graphics 'XSHEL (Bruker AXS,2002)'
_computing_publication_material 'XCIF (Bruker AXS, 2001)'
_computing_structure_refinement 'SHELXL-97 (Sheldrick, 1997)'
_computing_structure_solution 'SHELXS-97 (Sheldrick, 1997)'
_diffrn_ambient_temperature 90
_diffrn_detector_area_resol_mean 8.333
_diffrn_measured_fraction_theta_full 1.000
_diffrn_measured_fraction_theta_max 1.000
_diffrn_measurement_device_type 'Bruker APEXII CCD area detector'
_diffrn_measurement_method 'phi and omega scans'
_diffrn_radiation_monochromator 'Bruker Helios multilayer confocal mirror'
_diffrn_radiation_source 'Bruker TXS fine-focus rotating anode'
_diffrn_radiation_type MoK\a
_diffrn_radiation_wavelength 0.71073
_diffrn_reflns_av_R_equivalents 0.0274
_diffrn_reflns_av_sigmaI/netI 0.0323
_diffrn_reflns_limit_h_max 12
_diffrn_reflns_limit_h_min -17
_diffrn_reflns_limit_k_max 11
_diffrn_reflns_limit_k_min -10
_diffrn_reflns_limit_l_max 20
_diffrn_reflns_limit_l_min -21
_diffrn_reflns_number 11033
_diffrn_reflns_theta_full 25.03
_diffrn_reflns_theta_max 25.03
_diffrn_reflns_theta_min 1.50
_exptl_absorpt_coefficient_mu 0.129
_exptl_absorpt_correction_T_max 0.9918
_exptl_absorpt_correction_T_min 0.9764
_exptl_absorpt_correction_type analytical
_exptl_absorpt_process_details
;
Crystal Faces plugin in Bruker APEX2 software
;
_exptl_crystal_colour colourless
_exptl_crystal_density_diffrn 1.168
_exptl_crystal_density_method 'not measured'
_exptl_crystal_description prism
_exptl_crystal_F_000 888
_exptl_crystal_size_max 0.19
_exptl_crystal_size_mid 0.17
_exptl_crystal_size_min 0.06
_refine_diff_density_max 0.326
_refine_diff_density_min -0.306
_refine_diff_density_rms 0.041
_refine_ls_extinction_method none
_refine_ls_goodness_of_fit_ref 1.037
_refine_ls_hydrogen_treatment constr
_refine_ls_matrix_type full
_refine_ls_number_parameters 262
_refine_ls_number_reflns 4094
_refine_ls_number_restraints 0
_refine_ls_restrained_S_all 1.037
_refine_ls_R_factor_all 0.0426
_refine_ls_R_factor_gt 0.0352
_refine_ls_shift/su_max 0.001
_refine_ls_shift/su_mean 0.000
_refine_ls_structure_factor_coef Fsqd
_refine_ls_weighting_details 'calc w=1/[\s^2^(Fo^2^)+(0.0384P)^2^+0.9937P] where P=(Fo^2^+2Fc^2^)/3'
_refine_ls_weighting_scheme calc
_refine_ls_wR_factor_gt 0.0856
_refine_ls_wR_factor_ref 0.0900
_reflns_number_gt 3504
_reflns_number_total 4094
_reflns_threshold_expression >2sigma(I)
_cod_duplicate_entry 7116564
_cod_data_source_file c5cc00129c2.cif
_cod_data_source_block p21n_a
_cod_original_sg_symbol_H-M 'P 21/n'
_cod_database_code 7116701

loop_
_symmetry_equiv_pos_as_xyz
'x, y, z'
'-x+1/2, y+1/2, -z+1/2'
'-x, -y, -z'
'x-1/2, -y-1/2, z-1/2'

loop_
_atom_site_label
_atom_site_type_symbol
_atom_site_fract_x
_atom_site_fract_y
_atom_site_fract_z
_atom_site_U_iso_or_equiv
_atom_site_adp_type
_atom_site_occupancy
_atom_site_symmetry_multiplicity
_atom_site_calc_flag
_atom_site_refinement_flags
C1 C 0.07229(11) 0.73411(16) 0.65289(10) 0.0190(3) Uani 1 1 d .
H1 H 0.0246 0.7821 0.6086 0.023 Uiso 1 1 calc R
C2 C 0.15887(11) 0.68245(16) 0.65529(9) 0.0161(3) Uani 1 1 d .
C3 C 0.20038(11) 0.68824(16) 0.59289(9) 0.0161(3) Uani 1 1 d .
H3 H 0.2035 0.7903 0.5769 0.019 Uiso 1 1 calc R
C4 C 0.30295(11) 0.61898(16) 0.62085(9) 0.0160(3) Uani 1 1 d .
C5 C 0.36143(10) 0.62943(16) 0.71101(9) 0.0157(3) Uani 1 1 d .
H5 H 0.3699 0.7335 0.7260 0.019 Uiso 1 1 calc R
C6 C 0.30896(11) 0.55620(16) 0.75751(9) 0.0168(3) Uani 1 1 d .
H6A H 0.3041 0.4515 0.7469 0.020 Uiso 1 1 calc R
H6B H 0.3463 0.5713 0.8152 0.020 Uiso 1 1 calc R
C7 C 0.20814(11) 0.61995(15) 0.73199(9) 0.0161(3) Uani 1 1 d .
C8 C 0.14763(11) 0.63757(16) 0.77122(10) 0.0176(3) Uani 1 1 d .
C9 C 0.15778(11) 0.60553(16) 0.85188(10) 0.0195(4) Uani 1 1 d .
C10 C 0.08263(12) 0.66950(17) 0.87881(10) 0.0210(4) Uani 1 1 d .
H10A H 0.0163 0.6397 0.8413 0.025 Uiso 1 1 calc R
H10B H 0.0861 0.7757 0.8765 0.025 Uiso 1 1 calc R
C11 C 0.09618(13) 0.62559(18) 0.96235(10) 0.0259(4) Uani 1 1 d .
H11A H 0.0779 0.5231 0.9622 0.031 Uiso 1 1 calc R
H11B H 0.1663 0.6357 0.9983 0.031 Uiso 1 1 calc R
C12 C 0.03401(14) 0.7166(2) 0.99347(11) 0.0339(4) Uani 1 1 d .
H12A H 0.0531 0.8178 0.9950 0.051 Uiso 1 1 calc R
H12B H 0.0444 0.6847 1.0471 0.051 Uiso 1 1 calc R
H12C H -0.0356 0.7058 0.9584 0.051 Uiso 1 1 calc R
C13 C 0.18255(11) 0.45999(16) 0.53769(9) 0.0192(3) Uani 1 1 d .
C14 C 0.11984(12) 0.36221(17) 0.56494(10) 0.0242(4) Uani 1 1 d .
H14A H 0.1205 0.3977 0.6154 0.036 Uiso 1 1 calc R
H14B H 0.1464 0.2643 0.5722 0.036 Uiso 1 1 calc R
H14C H 0.0522 0.3617 0.5248 0.036 Uiso 1 1 calc R
C15 C 0.18825(13) 0.40789(19) 0.46172(10) 0.0278(4) Uani 1 1 d .
H15A H 0.1227 0.4117 0.4185 0.042 Uiso 1 1 calc R
H15B H 0.2125 0.3086 0.4687 0.042 Uiso 1 1 calc R
H15C H 0.2333 0.4696 0.4486 0.042 Uiso 1 1 calc R
C16 C 0.36042(12) 0.68041(18) 0.57531(10) 0.0227(4) Uani 1 1 d .
H16A H 0.4177 0.6196 0.5840 0.034 Uiso 1 1 calc R
H16B H 0.3823 0.7781 0.5941 0.034 Uiso 1 1 calc R
H16C H 0.3182 0.6831 0.5185 0.034 Uiso 1 1 calc R
C17 C 0.57055(13) 0.62028(19) 0.89865(10) 0.0283(4) Uani 1 1 d .
H17A H 0.5191 0.6775 0.9056 0.042 Uiso 1 1 calc R
H17B H 0.6352 0.6544 0.9354 0.042 Uiso 1 1 calc R
H17C H 0.5627 0.5189 0.9096 0.042 Uiso 1 1 calc R
C18 C 0.56482(13) 0.83445(18) 0.77137(12) 0.0330(4) Uani 1 1 d .
H18A H 0.5564 0.8448 0.7159 0.050 Uiso 1 1 calc R
H18B H 0.6284 0.8748 0.8063 0.050 Uiso 1 1 calc R
H18C H 0.5119 0.8859 0.7795 0.050 Uiso 1 1 calc R
C19 C 0.66106(11) 0.53512(17) 0.78056(10) 0.0192(3) Uani 1 1 d .
C20 C 0.65782(12) 0.37737(17) 0.80432(12) 0.0278(4) Uani 1 1 d .
H20A H 0.5938 0.3358 0.7713 0.042 Uiso 1 1 calc R
H20B H 0.6676 0.3725 0.8603 0.042 Uiso 1 1 calc R
H20C H 0.7099 0.3232 0.7965 0.042 Uiso 1 1 calc R
C21 C 0.64826(12) 0.5412(2) 0.69348(11) 0.0296(4) Uani 1 1 d .
H21A H 0.7031 0.4910 0.6876 0.044 Uiso 1 1 calc R
H21B H 0.6472 0.6418 0.6772 0.044 Uiso 1 1 calc R
H21C H 0.5863 0.4947 0.6600 0.044 Uiso 1 1 calc R
C22 C 0.76194(12) 0.59887(19) 0.83412(11) 0.0290(4) Uani 1 1 d .
H22A H 0.8143 0.5425 0.8280 0.044 Uiso 1 1 calc R
H22B H 0.7697 0.5957 0.8896 0.044 Uiso 1 1 calc R
H22C H 0.7658 0.6988 0.8187 0.044 Uiso 1 1 calc R
O1 O 0.06269(7) 0.70823(11) 0.72212(6) 0.0194(3) Uani 1 1 d .
O2 O 0.14449(7) 0.60375(11) 0.52423(6) 0.0179(2) Uani 1 1 d .
O3 O 0.27894(7) 0.46984(11) 0.60025(6) 0.0182(2) Uani 1 1 d .
O4 O 0.22737(8) 0.53272(12) 0.89552(7) 0.0270(3) Uani 1 1 d .
O5 O 0.45649(7) 0.56793(11) 0.73132(6) 0.0169(2) Uani 1 1 d .
Si1 Si 0.56039(3) 0.63936(4) 0.79493(3) 0.01751(12) Uani 1 1 d .

loop_
_atom_site_aniso_label
_atom_site_aniso_U_11
_atom_site_aniso_U_22
_atom_site_aniso_U_33
_atom_site_aniso_U_23
_atom_site_aniso_U_13
_atom_site_aniso_U_12
C1 0.0179(8) 0.0152(8) 0.0210(9) -0.0011(6) 0.0048(7) 0.0007(6)
C2 0.0152(8) 0.0123(7) 0.0199(8) -0.0017(6) 0.0059(6) -0.0008(6)
C3 0.0156(8) 0.0138(8) 0.0167(8) 0.0005(6) 0.0041(6) -0.0003(6)
C4 0.0151(8) 0.0134(8) 0.0190(8) 0.0007(6) 0.0063(6) 0.0005(6)
C5 0.0114(7) 0.0144(8) 0.0212(9) 0.0006(6) 0.0065(6) 0.0026(6)
C6 0.0150(8) 0.0173(8) 0.0179(8) 0.0027(6) 0.0064(6) 0.0033(6)
C7 0.0162(8) 0.0120(7) 0.0197(8) -0.0010(6) 0.0069(6) -0.0012(6)
C8 0.0143(8) 0.0148(8) 0.0225(9) -0.0008(6) 0.0061(7) 0.0010(6)
C9 0.0204(8) 0.0140(8) 0.0271(9) -0.0020(7) 0.0127(7) -0.0039(6)
C10 0.0210(8) 0.0202(8) 0.0254(9) -0.0024(7) 0.0131(7) -0.0024(6)
C11 0.0269(9) 0.0284(9) 0.0271(10) -0.0033(7) 0.0156(8) -0.0055(7)
C12 0.0323(10) 0.0438(12) 0.0326(11) -0.0092(9) 0.0204(9) -0.0066(8)
C13 0.0161(8) 0.0172(8) 0.0192(9) -0.0013(6) 0.0016(7) 0.0029(6)
C14 0.0203(9) 0.0191(9) 0.0283(10) -0.0002(7) 0.0045(7) -0.0009(7)
C15 0.0259(9) 0.0305(10) 0.0218(9) -0.0046(7) 0.0040(7) 0.0054(7)
C16 0.0203(8) 0.0282(9) 0.0205(9) 0.0043(7) 0.0092(7) 0.0005(7)
C17 0.0251(9) 0.0337(10) 0.0245(10) -0.0097(8) 0.0081(8) -0.0033(7)
C18 0.0244(9) 0.0202(9) 0.0479(12) -0.0013(8) 0.0074(8) -0.0017(7)
C19 0.0129(8) 0.0210(8) 0.0224(9) 0.0023(7) 0.0057(7) 0.0000(6)
C20 0.0230(9) 0.0221(9) 0.0409(11) 0.0022(8) 0.0155(8) 0.0044(7)
C21 0.0223(9) 0.0399(11) 0.0294(10) 0.0015(8) 0.0133(8) 0.0025(8)
C22 0.0159(8) 0.0327(10) 0.0350(11) 0.0049(8) 0.0064(8) 0.0000(7)
O1 0.0150(5) 0.0196(6) 0.0243(6) -0.0001(5) 0.0086(5) 0.0023(4)
O2 0.0169(6) 0.0162(6) 0.0169(6) 0.0004(4) 0.0027(4) 0.0019(4)
O3 0.0161(5) 0.0148(6) 0.0199(6) -0.0016(4) 0.0032(5) 0.0018(4)
O4 0.0280(7) 0.0276(7) 0.0297(7) 0.0085(5) 0.0160(6) 0.0076(5)
O5 0.0111(5) 0.0179(6) 0.0205(6) -0.0010(4) 0.0051(4) 0.0020(4)
Si1 0.0135(2) 0.0160(2) 0.0212(2) -0.00218(17) 0.00489(18) -0.00074(16)

loop_
_atom_type_symbol
_atom_type_description
_atom_type_scat_dispersion_real
_atom_type_scat_dispersion_imag
_atom_type_scat_source
C C 0.0033 0.0016 'International Tables Vol C Tables 4.2.6.8 and 6.1.1.4'
H H 0.0000 0.0000 'International Tables Vol C Tables 4.2.6.8 and 6.1.1.4'
O O 0.0106 0.0060 'International Tables Vol C Tables 4.2.6.8 and 6.1.1.4'
Si Si 0.0817 0.0704 'International Tables Vol C Tables 4.2.6.8 and 6.1.1.4'

loop_
_geom_angle_atom_site_label_1
_geom_angle_atom_site_label_2
_geom_angle_atom_site_label_3
_geom_angle
C2 C1 O1 111.03(14)
C2 C1 H1 124.5
O1 C1 H1 124.5
C1 C2 C7 106.39(14)
C1 C2 C3 129.32(14)
C7 C2 C3 124.28(13)
O2 C3 C2 112.43(12)
O2 C3 C4 102.25(11)
C2 C3 C4 112.43(13)
O2 C3 H3 109.8
C2 C3 H3 109.8
C4 C3 H3 109.8
O3 C4 C16 110.47(12)
O3 C4 C5 108.52(12)
C16 C4 C5 111.65(12)
O3 C4 C3 101.91(11)
C16 C4 C3 110.80(12)
C5 C4 C3 113.06(12)
O5 C5 C6 110.27(12)
O5 C5 C4 109.35(12)
C6 C5 C4 112.34(12)
O5 C5 H5 108.3
C6 C5 H5 108.3
C4 C5 H5 108.3
C7 C6 C5 108.45(12)
C7 C6 H6A 110.0
C5 C6 H6A 110.0
C7 C6 H6B 110.0
C5 C6 H6B 110.0
H6A C6 H6B 108.4
C8 C7 C2 106.63(13)
C8 C7 C6 131.72(14)
C2 C7 C6 121.61(13)
C7 C8 O1 109.35(14)
C7 C8 C9 133.42(14)
O1 C8 C9 117.12(13)
O4 C9 C8 119.68(14)
O4 C9 C10 122.81(15)
C8 C9 C10 117.47(14)
C9 C10 C11 113.99(14)
C9 C10 H10A 108.8
C11 C10 H10A 108.8
C9 C10 H10B 108.8
C11 C10 H10B 108.8
H10A C10 H10B 107.7
C12 C11 C10 111.94(15)
C12 C11 H11A 109.2
C10 C11 H11A 109.2
C12 C11 H11B 109.2
C10 C11 H11B 109.2
H11A C11 H11B 107.9
C11 C12 H12A 109.5
C11 C12 H12B 109.5
H12A C12 H12B 109.5
C11 C12 H12C 109.5
H12A C12 H12C 109.5
H12B C12 H12C 109.5
O2 C13 O3 106.06(11)
O2 C13 C15 107.62(13)
O3 C13 C15 110.79(12)
O2 C13 C14 111.31(12)
O3 C13 C14 108.62(13)
C15 C13 C14 112.28(14)
C13 C14 H14A 109.5
C13 C14 H14B 109.5
H14A C14 H14B 109.5
C13 C14 H14C 109.5
H14A C14 H14C 109.5
H14B C14 H14C 109.5
C13 C15 H15A 109.5
C13 C15 H15B 109.5
H15A C15 H15B 109.5
C13 C15 H15C 109.5
H15A C15 H15C 109.5
H15B C15 H15C 109.5
C4 C16 H16A 109.5
C4 C16 H16B 109.5
H16A C16 H16B 109.5
C4 C16 H16C 109.5
H16A C16 H16C 109.5
H16B C16 H16C 109.5
Si1 C17 H17A 109.5
Si1 C17 H17B 109.5
H17A C17 H17B 109.5
Si1 C17 H17C 109.5
H17A C17 H17C 109.5
H17B C17 H17C 109.5
Si1 C18 H18A 109.5
Si1 C18 H18B 109.5
H18A C18 H18B 109.5
Si1 C18 H18C 109.5
H18A C18 H18C 109.5
H18B C18 H18C 109.5
C21 C19 C20 109.05(14)
C21 C19 C22 109.61(13)
C20 C19 C22 108.51(13)
C21 C19 Si1 110.56(11)
C20 C19 Si1 109.55(10)
C22 C19 Si1 109.53(11)
C19 C20 H20A 109.5
C19 C20 H20B 109.5
H20A C20 H20B 109.5
C19 C20 H20C 109.5
H20A C20 H20C 109.5
H20B C20 H20C 109.5
C19 C21 H21A 109.5
C19 C21 H21B 109.5
H21A C21 H21B 109.5
C19 C21 H21C 109.5
H21A C21 H21C 109.5
H21B C21 H21C 109.5
C19 C22 H22A 109.5
C19 C22 H22B 109.5
H22A C22 H22B 109.5
C19 C22 H22C 109.5
H22A C22 H22C 109.5
H22B C22 H22C 109.5
C1 O1 C8 106.60(11)
C13 O2 C3 107.98(11)
C13 O3 C4 109.50(11)
C5 O5 Si1 124.64(9)
O5 Si1 C17 110.92(7)
O5 Si1 C18 109.50(7)
C17 Si1 C18 109.48(9)
O5 Si1 C19 105.16(6)
C17 Si1 C19 110.45(8)
C18 Si1 C19 111.28(8)

loop_
_geom_bond_atom_site_label_1
_geom_bond_atom_site_label_2
_geom_bond_distance
C1 C2 1.356(2)
C1 O1 1.3563(19)
C1 H1 0.9500
C2 C7 1.427(2)
C2 C3 1.503(2)
C3 O2 1.4358(18)
C3 C4 1.540(2)
C3 H3 1.0000
C4 O3 1.4439(18)
C4 C16 1.524(2)
C4 C5 1.536(2)
C5 O5 1.4267(17)
C5 C6 1.526(2)
C5 H5 1.0000
C6 C7 1.500(2)
C6 H6A 0.9900
C6 H6B 0.9900
C7 C8 1.366(2)
C8 O1 1.3881(18)
C8 C9 1.459(2)
C9 O4 1.2276(19)
C9 C10 1.510(2)
C10 C11 1.522(2)
C10 H10A 0.9900
C10 H10B 0.9900
C11 C12 1.521(2)
C11 H11A 0.9900
C11 H11B 0.9900
C12 H12A 0.9800
C12 H12B 0.9800
C12 H12C 0.9800
C13 O2 1.4335(18)
C13 O3 1.4367(18)
C13 C15 1.511(2)
C13 C14 1.521(2)
C14 H14A 0.9800
C14 H14B 0.9800
C14 H14C 0.9800
C15 H15A 0.9800
C15 H15B 0.9800
C15 H15C 0.9800
C16 H16A 0.9800
C16 H16B 0.9800
C16 H16C 0.9800
C17 Si1 1.8588(18)
C17 H17A 0.9800
C17 H17B 0.9800
C17 H17C 0.9800
C18 Si1 1.8718(18)
C18 H18A 0.9800
C18 H18B 0.9800
C18 H18C 0.9800
C19 C21 1.535(2)
C19 C20 1.536(2)
C19 C22 1.544(2)
C19 Si1 1.8851(16)
C20 H20A 0.9800
C20 H20B 0.9800
C20 H20C 0.9800
C21 H21A 0.9800
C21 H21B 0.9800
C21 H21C 0.9800
C22 H22A 0.9800
C22 H22B 0.9800
C22 H22C 0.9800
O5 Si1 1.6573(11)
